data_2223612
loop_
_publ_author_name
'Freire, Eleonora'
'Vega, Daniel R.'

_publ_section_title
Diaquabis[1-hydroxy-2-(imidazol-3-ium-1-yl)-1,1'-ethylidenediphophonato-\k^2^<i>O</i>,<i>O</i>']zinc(II)
_journal_coeditor_code BQ2165
_journal_issue 11
_journal_name_full 'Acta Crystallographica Section E'
_journal_page_first m1428
_journal_page_last m1429
_journal_paper_doi 10.1107/S1600536809042858
_journal_volume 65
_journal_year 2009
_chemical_formula_iupac '[Zn (C5 H9 N2 O7 P2)2 (H2 O)2]'
_chemical_formula_moiety 'C10 H22 N4 O16 P4 Zn'
_chemical_formula_sum 'C10 H22 N4 O16 P4 Zn'
_chemical_formula_weight 643.57
_chemical_name_systematic
;
Diaquabis[1-hydroxy-2-(imidazol-3-ium-1-yl)-1,1'-ethylidenediphophonato-
\k^2^<i>O</i>,<i>O</i>']zinc(II)
;
_space_group_IT_number 2
_symmetry_cell_setting triclinic
_symmetry_space_group_name_Hall '-P 1'
_symmetry_space_group_name_H-M 'P -1'
_atom_sites_solution_hydrogens geom
_atom_sites_solution_primary direct
_atom_sites_solution_secondary difmap
_audit_creation_method SHELXL-97
_cell_angle_alpha 105.06(3)
_cell_angle_beta 112.23(3)
_cell_angle_gamma 97.05(3)
_cell_formula_units_Z 1
_cell_length_a 7.4570(10)
_cell_length_b 8.408(2)
_cell_length_c 9.843(2)
_cell_measurement_reflns_used 42
_cell_measurement_temperature 293(2)
_cell_measurement_theta_max 18
_cell_measurement_theta_min 8
_cell_volume 534.5(3)
_computing_cell_refinement
;
MSC/AFC Diffractometer Control Software (Molecular Structure
Corporation, 1988)
;
_computing_data_collection
;
MSC/AFC Diffractometer Control Software (Molecular Structure
Corporation, 1988)
;
_computing_data_reduction
;
MSC/AFC Diffractometer Control Software (Molecular Structure
Corporation, 1988)
;
_computing_molecular_graphics 'SHELXTL (Sheldrick, 2008)'
_computing_publication_material 'SHELXTL (Sheldrick, 2008) and PLATON (Spek, 2009)'
_computing_structure_refinement 'SHELXL97 (Sheldrick, 2008)'
_computing_structure_solution 'SHELXS97 (Sheldrick, 2008)'
_diffrn_ambient_temperature 293(2)
_diffrn_measured_fraction_theta_full 1.000
_diffrn_measured_fraction_theta_max 1.000
_diffrn_measurement_device 'Rigaku AFC6 Difractometer'
_diffrn_measurement_method \w/2\q
_diffrn_radiation_monochromator graphite
_diffrn_radiation_source 'fine-focus sealed tube'
_diffrn_radiation_type MoK\a
_diffrn_radiation_wavelength 0.71073
_diffrn_reflns_av_R_equivalents 0.0499
_diffrn_reflns_limit_h_max 9
_diffrn_reflns_limit_h_min -9
_diffrn_reflns_limit_k_max 10
_diffrn_reflns_limit_k_min -1
_diffrn_reflns_limit_l_max 11
_diffrn_reflns_limit_l_min -11
_diffrn_reflns_number 2426
_diffrn_reflns_theta_full 25.49
_diffrn_reflns_theta_max 25.49
_diffrn_reflns_theta_min 2.37
_diffrn_standards_decay_% <3
_diffrn_standards_interval_count 150
_diffrn_standards_number 3
_exptl_absorpt_coefficient_mu 1.539
_exptl_absorpt_correction_T_max 0.92
_exptl_absorpt_correction_T_min 0.82
_exptl_absorpt_correction_type psi-scan
_exptl_absorpt_process_details '(North <i>et al.</i>,  1968)'
_exptl_crystal_colour colorless
_exptl_crystal_density_diffrn 1.999
_exptl_crystal_density_method 'not measured'
_exptl_crystal_description prism
_exptl_crystal_F_000 328
_exptl_crystal_size_max 0.18
_exptl_crystal_size_mid 0.11
_exptl_crystal_size_min 0.05
_refine_diff_density_max 0.838
_refine_diff_density_min -0.938
_refine_ls_extinction_method none
_refine_ls_goodness_of_fit_ref 1.037
_refine_ls_hydrogen_treatment constr
_refine_ls_matrix_type full
_refine_ls_number_parameters 160
_refine_ls_number_reflns 1990
_refine_ls_number_restraints 0
_refine_ls_restrained_S_all 1.037
_refine_ls_R_factor_all 0.1293
_refine_ls_R_factor_gt 0.0524
_refine_ls_shift/su_max 0.000
_refine_ls_shift/su_mean 0.000
_refine_ls_structure_factor_coef Fsqd
_refine_ls_weighting_details 'calc w=1/[\s^2^(Fo^2^)+(0.0781P)^2^] where P=(Fo^2^+2Fc^2^)/3'
_refine_ls_weighting_scheme calc
_refine_ls_wR_factor_gt 0.1318
_refine_ls_wR_factor_ref 0.1516
_reflns_number_gt 1236
_reflns_number_total 1990
_reflns_threshold_expression I>2\s(I)
_cod_data_source_file bq2165.cif
_cod_data_source_block I
_cod_original_cell_volume 534.5(2)
_cod_database_code 2223612
_cod_database_fobs_code 2223612

loop_
_symmetry_equiv_pos_as_xyz
'x, y, z'
'-x, -y, -z'

loop_
_atom_site_type_symbol
_atom_site_label
_atom_site_fract_x
_atom_site_fract_y
_atom_site_fract_z
_atom_site_U_iso_or_equiv
_atom_site_adp_type
_atom_site_calc_flag
_atom_site_refinement_flags
_atom_site_occupancy
_atom_site_disorder_assembly
_atom_site_disorder_group
Zn Zn1 0.5000 0.5000 0.5000 0.0266(4) Uani d S 1 . .
P P1 0.8731(2) 0.77240(19) 0.52403(17) 0.0172(4) Uani d . 1 . .
P P2 0.8422(2) 0.77671(19) 0.82873(17) 0.0186(4) Uani d . 1 . .
O O11 0.7109(6) 0.6106(5) 0.4453(4) 0.0211(9) Uani d . 1 . .
O O12 0.7749(6) 0.9268(5) 0.5228(5) 0.0242(10) Uani d . 1 . .
H H12 0.8403 1.0149 0.5264 0.036 Uiso d R 1 . .
O O13 1.0242(6) 0.7849(5) 0.4574(5) 0.0217(9) Uani d . 1 . .
O O21 0.6875(6) 0.6116(5) 0.7361(5) 0.0253(10) Uani d . 1 . .
O O22 0.7342(6) 0.9253(5) 0.8129(5) 0.0254(10) Uani d . 1 . .
H H22 0.8021 1.0216 0.8691 0.038 Uiso d R 1 . .
O O23 0.9654(7) 0.8002(5) 0.9969(5) 0.0249(10) Uani d . 1 . .
O O1 1.1578(6) 0.9545(5) 0.8097(5) 0.0261(10) Uani d . 1 . .
H H1 1.1019 1.0326 0.8140 0.039 Uiso d R 1 . .
N N1 1.2533(8) 0.6520(6) 0.8864(6) 0.0224(11) Uani d . 1 . .
N N2 1.3599(9) 0.5904(8) 1.0957(7) 0.0372(15) Uani d . 1 . .
H H2 1.3678 0.5388 1.1618 0.045 Uiso calc R 1 . .
C C1 1.0088(9) 0.7937(7) 0.7310(6) 0.0183(13) Uani d . 1 . .
C C2 1.1243(10) 0.6535(8) 0.7302(7) 0.0271(15) Uani d . 1 . .
H H2A 1.0288 0.5439 0.6719 0.032 Uiso calc R 1 . .
H H2B 1.2067 0.6680 0.6759 0.032 Uiso calc R 1 . .
C C3 1.2149(10) 0.5438(9) 0.9533(8) 0.0315(16) Uani d . 1 . .
H H3 1.1052 0.4509 0.9084 0.038 Uiso calc R 1 . .
C C5 1.4298(10) 0.7711(8) 0.9896(8) 0.0319(16) Uani d . 1 . .
H H5 1.4929 0.8611 0.9722 0.038 Uiso calc R 1 . .
C C4 1.4926(12) 0.7303(10) 1.1212(8) 0.042(2) Uani d . 1 . .
H H4 1.6068 0.7885 1.2127 0.051 Uiso calc R 1 . .
O O1W 0.3851(6) 0.7142(6) 0.4904(6) 0.0349(12) Uani d . 1 . .
H H1WA 0.4645 0.8074 0.5273 0.052 Uiso d R 1 . .
H H1WB 0.2703 0.7245 0.4668 0.052 Uiso d R 1 . .

loop_
_atom_site_aniso_label
_atom_site_aniso_U_11
_atom_site_aniso_U_22
_atom_site_aniso_U_33
_atom_site_aniso_U_12
_atom_site_aniso_U_13
_atom_site_aniso_U_23
Zn1 0.0278(7) 0.0212(6) 0.0247(6) 0.0057(5) 0.0079(5) 0.0030(5)
P1 0.0177(8) 0.0145(8) 0.0173(8) 0.0054(6) 0.0056(7) 0.0043(6)
P2 0.0194(8) 0.0157(8) 0.0150(8) 0.0029(7) 0.0048(7) 0.0008(6)
O11 0.020(2) 0.024(2) 0.014(2) 0.0010(19) 0.0059(18) 0.0015(17)
O12 0.026(2) 0.020(2) 0.035(3) 0.0118(19) 0.016(2) 0.015(2)
O13 0.022(2) 0.019(2) 0.025(2) 0.0082(18) 0.0116(19) 0.0051(18)
O21 0.029(3) 0.021(2) 0.017(2) 0.000(2) 0.006(2) 0.0027(18)
O22 0.028(2) 0.020(2) 0.024(2) 0.0100(19) 0.009(2) 0.0019(19)
O23 0.035(3) 0.021(2) 0.015(2) 0.005(2) 0.007(2) 0.0037(18)
O1 0.021(2) 0.018(2) 0.030(2) 0.0008(19) 0.007(2) 0.0003(19)
N1 0.023(3) 0.022(3) 0.021(3) 0.010(2) 0.006(2) 0.008(2)
N2 0.052(4) 0.039(4) 0.032(3) 0.018(3) 0.020(3) 0.025(3)
C1 0.023(3) 0.017(3) 0.017(3) 0.010(3) 0.007(3) 0.007(2)
C2 0.029(4) 0.023(3) 0.019(3) 0.010(3) 0.002(3) 0.004(3)
C3 0.027(4) 0.031(4) 0.044(4) 0.013(3) 0.016(3) 0.022(3)
C5 0.027(4) 0.026(4) 0.037(4) 0.008(3) 0.007(3) 0.012(3)
C4 0.048(5) 0.042(5) 0.025(4) 0.020(4) 0.000(3) 0.013(3)
O1W 0.018(2) 0.022(2) 0.059(3) 0.007(2) 0.013(2) 0.011(2)

loop_
_atom_type_symbol
_atom_type_description
_atom_type_scat_dispersion_real
_atom_type_scat_dispersion_imag
_atom_type_scat_source
C C 0.0033 0.0016 'International Tables Vol C Tables 4.2.6.8 and 6.1.1.4'
H H 0.0000 0.0000 'International Tables Vol C Tables 4.2.6.8 and 6.1.1.4'
N N 0.0061 0.0033 'International Tables Vol C Tables 4.2.6.8 and 6.1.1.4'
O O 0.0106 0.0060 'International Tables Vol C Tables 4.2.6.8 and 6.1.1.4'
P P 0.1023 0.0942 'International Tables Vol C Tables 4.2.6.8 and 6.1.1.4'
Zn Zn 0.2839 1.4301 'International Tables Vol C Tables 4.2.6.8 and 6.1.1.4'

loop_
_geom_angle_atom_site_label_1
_geom_angle_atom_site_label_2
_geom_angle_atom_site_label_3
_geom_angle_site_symmetry_1
_geom_angle_site_symmetry_3
_geom_angle
_geom_angle_publ_flag
O11 Zn1 O11 2_666 . 180.0 ?
O11 Zn1 O21 2_666 . 89.35(16) ?
O11 Zn1 O21 . . 90.65(16) y
O11 Zn1 O21 2_666 2_666 90.65(16) ?
O11 Zn1 O21 . 2_666 89.35(16) ?
O21 Zn1 O21 . 2_666 180.0 ?
O11 Zn1 O1W 2_666 2_666 86.18(18) ?
O11 Zn1 O1W . 2_666 93.82(18) ?
O21 Zn1 O1W . 2_666 87.37(18) ?
O21 Zn1 O1W 2_666 2_666 92.63(18) ?
O11 Zn1 O1W 2_666 . 93.82(18) ?
O11 Zn1 O1W . . 86.18(18) y
O21 Zn1 O1W . . 92.63(18) y
O21 Zn1 O1W 2_666 . 87.37(18) ?
O1W Zn1 O1W 2_666 . 180.0000(10) ?
O11 P1 O13 . . 115.5(2) ?
O11 P1 O12 . . 108.9(2) ?
O13 P1 O12 . . 109.9(2) ?
O11 P1 C1 . . 108.2(3) ?
O13 P1 C1 . . 107.9(3) ?
O12 P1 C1 . . 106.0(3) ?
O21 P2 O23 . . 115.7(2) ?
O21 P2 O22 . . 108.0(3) ?
O23 P2 O22 . . 110.9(2) ?
O21 P2 C1 . . 107.4(3) ?
O23 P2 C1 . . 109.4(3) ?
O22 P2 C1 . . 104.9(3) ?
P1 O11 Zn1 . . 134.2(2) ?
P1 O12 H12 . . 117.6 ?
P2 O21 Zn1 . . 132.6(3) ?
P2 O22 H22 . . 116.2 ?
C1 O1 H1 . . 109.4 ?
C3 N1 C5 . . 108.8(6) ?
C3 N1 C2 . . 126.2(6) ?
C5 N1 C2 . . 125.0(5) ?
C3 N2 C4 . . 109.7(6) ?
C3 N2 H2 . . 125.1 ?
C4 N2 H2 . . 125.1 ?
O1 C1 C2 . . 106.5(5) ?
O1 C1 P1 . . 108.5(4) ?
C2 C1 P1 . . 105.0(4) ?
O1 C1 P2 . . 110.8(4) ?
C2 C1 P2 . . 112.6(4) ?
P1 C1 P2 . . 113.1(3) ?
N1 C2 C1 . . 114.5(5) ?
N1 C2 H2A . . 108.6 ?
C1 C2 H2A . . 108.6 ?
N1 C2 H2B . . 108.6 ?
C1 C2 H2B . . 108.6 ?
H2A C2 H2B . . 107.6 ?
N1 C3 N2 . . 108.0(6) ?
N1 C3 H3 . . 126.0 ?
N2 C3 H3 . . 126.0 ?
C4 C5 N1 . . 106.1(6) ?
C4 C5 H5 . . 127.0 ?
N1 C5 H5 . . 127.0 ?
N2 C4 C5 . . 107.4(6) ?
N2 C4 H4 . . 126.3 ?
C5 C4 H4 . . 126.3 ?
Zn1 O1W H1WA . . 118.1 ?
Zn1 O1W H1WB . . 130.4 ?
H1WA O1W H1WB . . 110.8 ?

loop_
_geom_bond_atom_site_label_1
_geom_bond_atom_site_label_2
_geom_bond_site_symmetry_2
_geom_bond_distance
_geom_bond_publ_flag
Zn1 O11 2_666 2.042(4) ?
Zn1 O11 . 2.042(4) y
Zn1 O21 . 2.079(4) y
Zn1 O21 2_666 2.079(4) ?
Zn1 O1W 2_666 2.096(4) ?
Zn1 O1W . 2.096(4) y
P1 O11 . 1.501(4) ?
P1 O13 . 1.509(4) ?
P1 O12 . 1.567(4) ?
P1 C1 . 1.847(6) ?
P2 O21 . 1.498(4) ?
P2 O23 . 1.502(4) ?
P2 O22 . 1.578(4) ?
P2 C1 . 1.850(6) ?
O12 H12 . 0.8200 ?
O22 H22 . 0.8200 ?
O1 C1 . 1.448(7) ?
O1 H1 . 0.8201 ?
N1 C3 . 1.317(8) ?
N1 C5 . 1.379(8) ?
N1 C2 . 1.478(7) ?
N2 C3 . 1.323(9) ?
N2 C4 . 1.341(9) ?
N2 H2 . 0.8600 ?
C1 C2 . 1.543(8) ?
C2 H2A . 0.9700 ?
C2 H2B . 0.9700 ?
C3 H3 . 0.9300 ?
C5 C4 . 1.352(9) ?
C5 H5 . 0.9300 ?
C4 H4 . 0.9300 ?
O1W H1WA . 0.8200 ?
O1W H1WB . 0.8200 ?

loop_
_geom_hbond_atom_site_label_D
_geom_hbond_atom_site_label_H
_geom_hbond_atom_site_label_A
_geom_hbond_site_symmetry_A
_geom_hbond_distance_DH
_geom_hbond_distance_HA
_geom_hbond_distance_DA
_geom_hbond_angle_DHA
O22 H22 O23 2_777 0.82 1.90 2.676(6) 158.5
O12 H12 O13 2_776 0.82 1.79 2.607(6) 176.0
O1 H1 O23 2_777 0.82 2.28 2.910(6) 133.7
O1W H1WA O12 . 0.82 2.43 3.078(6) 136.8
O1W H1WB O13 1_455 0.82 1.94 2.745(6) 167.3
N2 H2 O21 2_767 0.86 1.90 2.740(7) 163.8

loop_
_geom_torsion_atom_site_label_1
_geom_torsion_atom_site_label_2
_geom_torsion_atom_site_label_3
_geom_torsion_atom_site_label_4
_geom_torsion_site_symmetry_1
_geom_torsion_site_symmetry_2
_geom_torsion_site_symmetry_3
_geom_torsion_site_symmetry_4
_geom_torsion
_geom_torsion_publ_flag
O13 P1 O11 Zn1 . . . . 167.0(3) ?
O12 P1 O11 Zn1 . . . . -68.8(4) ?
C1 P1 O11 Zn1 . . . . 46.0(4) ?
O21 Zn1 O11 P1 . . . . -30.0(4) ?
O21 Zn1 O11 P1 2_666 . . . 150.0(4) ?
O1W Zn1 O11 P1 2_666 . . . -117.4(4) ?
O1W Zn1 O11 P1 . . . . 62.6(4) ?
O23 P2 O21 Zn1 . . . . -172.3(3) ?
O22 P2 O21 Zn1 . . . . 62.8(4) ?
C1 P2 O21 Zn1 . . . . -49.8(4) ?
O11 Zn1 O21 P2 2_666 . . . -147.8(4) ?
O11 Zn1 O21 P2 . . . . 32.2(4) ?
O1W Zn1 O21 P2 2_666 . . . 126.0(4) ?
O1W Zn1 O21 P2 . . . . -54.0(4) ?
O11 P1 C1 O1 . . . . -176.6(3) ?
O13 P1 C1 O1 . . . . 57.8(4) ?
O12 P1 C1 O1 . . . . -59.9(4) ?
O11 P1 C1 C2 . . . . 69.9(4) ?
O13 P1 C1 C2 . . . . -55.8(4) ?
O12 P1 C1 C2 . . . . -173.4(4) ?
O11 P1 C1 P2 . . . . -53.3(4) ?
O13 P1 C1 P2 . . . . -178.9(3) ?
O12 P1 C1 P2 . . . . 63.4(3) ?
O21 P2 C1 O1 . . . . 177.3(4) ?
O23 P2 C1 O1 . . . . -56.4(4) ?
O22 P2 C1 O1 . . . . 62.6(4) ?
O21 P2 C1 C2 . . . . -63.6(5) ?
O23 P2 C1 C2 . . . . 62.7(5) ?
O22 P2 C1 C2 . . . . -178.3(4) ?
O21 P2 C1 P1 . . . . 55.2(4) ?
O23 P2 C1 P1 . . . . -178.5(3) ?
O22 P2 C1 P1 . . . . -59.5(3) ?
C3 N1 C2 C1 . . . . 104.1(7) ?
C5 N1 C2 C1 . . . . -72.1(8) ?
O1 C1 C2 N1 . . . . 62.2(6) ?
P1 C1 C2 N1 . . . . 177.1(4) ?
P2 C1 C2 N1 . . . . -59.4(6) ?
C5 N1 C3 N2 . . . . 0.4(8) ?
C2 N1 C3 N2 . . . . -176.3(6) ?
C4 N2 C3 N1 . . . . 0.3(8) ?
C3 N1 C5 C4 . . . . -0.9(8) ?
C2 N1 C5 C4 . . . . 175.8(6) ?
C3 N2 C4 C5 . . . . -0.9(9) ?
N1 C5 C4 N2 . . . . 1.1(8) ?
